data_4509203
loop_
_publ_author_name
'Tian, Yu-Peng'
'Li, Lin'
'Zhou, Yong-Hong'
'Wang, Peng'
'Zhou, Hong-Ping'
'Wu, Jie-Ying'
'Hu, Zhang-Jun'
'Yang, Jia-Xiang'
'Kong, Lin'
'Xu, Gui-Bao'
'Tao, Xu-Tang'
'Jiang, Min-Hua'

_publ_section_title
;
 Design and Synthesis of Two New Two-Photon Absorbing Pyridine Salts as
 Ligands and Their Rare Earth Complexes
;
_journal_issue 3
_journal_name_full 'Crystal Growth &amp; Design'
_journal_page_first 1499
_journal_paper_doi 10.1021/cg801022h
_journal_volume 9
_journal_year 2009
_chemical_formula_sum 'C112 H156 Lu2 N14 O40'
_chemical_formula_weight 2688.45
_chemical_name_systematic
; 
 ? 
;
_space_group_IT_number 2
_symmetry_cell_setting triclinic
_symmetry_space_group_name_Hall '-P 1'
_symmetry_space_group_name_H-M 'P -1'
_atom_sites_solution_hydrogens geom
_atom_sites_solution_primary direct
_atom_sites_solution_secondary difmap
_audit_creation_method SHELXL-97
_cell_angle_alpha 66.839(13)
_cell_angle_beta 68.383(13)
_cell_angle_gamma 78.423(16)
_cell_formula_units_Z 1
_cell_length_a 14.210(14)
_cell_length_b 14.773(15)
_cell_length_c 17.198(17)
_cell_measurement_reflns_used 3926
_cell_measurement_temperature 293(2)
_cell_measurement_theta_max 20.105
_cell_measurement_theta_min 2.354
_cell_volume 3079(5)
_computing_cell_refinement 'Bruker SMART'
_computing_data_collection 'Bruker SMART'
_computing_data_reduction 'Bruker SHELXTL'
_computing_molecular_graphics 'Bruker SHELXTL'
_computing_publication_material 'Bruker SHELXTL'
_computing_structure_refinement 'SHELXL-97 (Sheldrick, 1997)'
_computing_structure_solution 'SHELXS-97 (Sheldrick, 1990)'
_diffrn_ambient_temperature 293(2)
_diffrn_measured_fraction_theta_full 0.981
_diffrn_measured_fraction_theta_max 0.981
_diffrn_measurement_device_type 'CCD area detector'
_diffrn_measurement_method 'phi and omega scans'
_diffrn_radiation_monochromator graphite
_diffrn_radiation_source 'fine-focus sealed tube'
_diffrn_radiation_type MoK\a
_diffrn_radiation_wavelength 0.71073
_diffrn_reflns_av_R_equivalents 0.0569
_diffrn_reflns_av_sigmaI/netI 0.1117
_diffrn_reflns_limit_h_max 16
_diffrn_reflns_limit_h_min -16
_diffrn_reflns_limit_k_max 17
_diffrn_reflns_limit_k_min -13
_diffrn_reflns_limit_l_max 20
_diffrn_reflns_limit_l_min -20
_diffrn_reflns_number 15236
_diffrn_reflns_theta_full 24.71
_diffrn_reflns_theta_max 24.71
_diffrn_reflns_theta_min 1.70
_exptl_absorpt_coefficient_mu 1.681
_exptl_absorpt_correction_T_max 0.7518
_exptl_absorpt_correction_T_min 0.4931
_exptl_absorpt_correction_type multi-scan
_exptl_absorpt_process_details sadabs
_exptl_crystal_density_diffrn 1.450
_exptl_crystal_density_method 'not measured'
_exptl_crystal_F_000 1388
_exptl_crystal_size_max 0.49
_exptl_crystal_size_mid 0.46
_exptl_crystal_size_min 0.18
_refine_diff_density_max 1.440
_refine_diff_density_min -1.000
_refine_diff_density_rms 0.142
_refine_ls_extinction_method none
_refine_ls_goodness_of_fit_ref 1.003
_refine_ls_hydrogen_treatment mixed
_refine_ls_matrix_type full
_refine_ls_number_parameters 775
_refine_ls_number_reflns 10295
_refine_ls_number_restraints 40
_refine_ls_restrained_S_all 1.008
_refine_ls_R_factor_all 0.1258
_refine_ls_R_factor_gt 0.0731
_refine_ls_shift/su_max 0.001
_refine_ls_shift/su_mean 0.000
_refine_ls_structure_factor_coef Fsqd
_refine_ls_weighting_details 'calc w=1/[\s^2^(Fo^2^)+(0.1088P)^2^+0.0000P] where P=(Fo^2^+2Fc^2^)/3'
_refine_ls_weighting_scheme calc
_refine_ls_wR_factor_gt 0.1744
_refine_ls_wR_factor_ref 0.2023
_reflns_number_gt 6189
_reflns_number_total 10295
_reflns_threshold_expression >2sigma(I)
_cod_data_source_file cg801022hsup1.cif
_cod_data_source_block 14
_cod_depositor_comments
;
The following automatic conversions were performed:

'_symmetry_cell_setting' value 'Triclinic' changed to 'triclinic'
according to /home/saulius/struct/CIF-dictionaries/cif_core.dic
dictionary named 'cif_core.dic' version 2.4.2 from 2011-04-26.

Automatic conversion script
Id: cif_fix_values 1891 2012-01-12 08:04:46Z andrius 
;
_cod_original_sg_symbol_H-M p-1
_cod_database_code 4509203

loop_
_symmetry_equiv_pos_as_xyz
'x, y, z'
'-x, -y, -z'

loop_
_atom_site_label
_atom_site_type_symbol
_atom_site_fract_x
_atom_site_fract_y
_atom_site_fract_z
_atom_site_U_iso_or_equiv
_atom_site_adp_type
_atom_site_occupancy
_atom_site_symmetry_multiplicity
_atom_site_calc_flag
_atom_site_refinement_flags
Lu1 Lu 0.84233(3) 0.05375(4) 0.98648(3) 0.0581(2) Uani 1 1 d D
N1 N 0.9834(8) 0.3359(8) 0.6755(7) 0.076(3) Uani 1 1 d .
N2 N 0.6907(7) 0.7043(8) 0.1260(7) 0.079(3) Uani 1 1 d .
N3 N 1.0389(6) -0.0716(6) 0.7401(5) 0.0491(19) Uani 1 1 d .
N4 N 0.6411(13) 0.2551(14) 0.2581(12) 0.151(6) Uani 1 1 d .
N5 N 0.6916(6) 0.1127(7) 0.7352(6) 0.058(2) Uani 1 1 d .
N6 N 0.3736(8) 0.5557(8) 0.2108(7) 0.090(3) Uani 1 1 d .
N7 N 0.7235(11) 0.8796(9) 0.3408(11) 0.095(4) Uani 1 1 d .
O1 O 0.9643(6) 0.1671(6) 0.8968(5) 0.076(2) Uani 1 1 d .
O2 O 0.8685(5) 0.1952(6) 0.8126(5) 0.072(2) Uani 1 1 d .
O3 O 0.8851(11) 0.7517(10) -0.0226(8) 0.168(6) Uani 1 1 d D
H3 H 0.8701 0.7759 0.0163 0.252 Uiso 1 1 calc R
O4 O 0.9452(5) -0.0093(6) 0.8763(5) 0.068(2) Uani 1 1 d .
O5 O 1.0766(6) -0.0518(6) 0.9266(4) 0.069(2) Uani 1 1 d .
O6 O 0.777(3) 0.326(3) 0.070(3) 0.49(2) Uiso 1 1 d D
H6 H 0.7971 0.3127 0.0242 0.738 Uiso 1 1 calc R
O7 O 0.7216(5) 0.0262(5) 0.9512(4) 0.0561(17) Uani 1 1 d .
O8 O 0.5923(6) 0.1061(7) 0.9053(5) 0.094(3) Uani 1 1 d .
O9 O 0.358(3) 0.440(3) 0.067(2) 0.46(2) Uiso 1 1 d D
H9 H 0.3139 0.4809 0.0506 0.688 Uiso 1 1 calc R
O10 O 0.8601(6) -0.1128(6) 1.0597(6) 0.074(2) Uani 1 1 d D
O11 O 0.7566(8) 0.2005(7) 0.9961(6) 0.112(3) Uani 1 1 d D
O12 O 0.7119(6) 0.0150(8) 1.1246(6) 0.101(3) Uani 1 1 d D
O13 O 0.7424(13) 0.8361(10) 0.4092(9) 0.162(6) Uani 1 1 d .
O14 O 0.7921(9) 0.8965(9) 0.2723(8) 0.130(4) Uani 1 1 d .
O15 O 0.6400(10) 0.9041(10) 0.3388(12) 0.170(6) Uani 1 1 d .
O16 O 0.3670(15) 0.2152(17) 0.1429(12) 0.291(14) Uani 1 1 d D
H16 H 0.4011 0.1719 0.1239 0.436 Uiso 1 1 calc R
O17 O 0.5372(10) 0.1028(16) 0.0862(9) 0.183(7) Uani 1 1 d D
O18 O 0.1908(18) 0.209(2) 0.4401(19) 0.295(13) Uani 1 1 d D
O19 O 0.061(5) 0.362(3) 0.280(3) 0.57(3) Uiso 1 1 d D
O20 O 0.071(2) 0.526(3) 0.1208(14) 0.58(4) Uani 1 1 d D
C1 C 0.9425(8) 0.2127(8) 0.8251(8) 0.064(3) Uani 1 1 d .
C2 C 1.0150(9) 0.2874(9) 0.7545(8) 0.084(4) Uani 1 1 d .
H2A H 1.0186 0.3363 0.7777 0.100 Uiso 1 1 calc R
H2B H 1.0822 0.2551 0.7384 0.100 Uiso 1 1 calc R
C3 C 1.0260(11) 0.3070(9) 0.6052(10) 0.080(3) Uani 1 1 d .
H3A H 1.0805 0.2601 0.6056 0.096 Uiso 1 1 calc R
C4 C 0.9943(11) 0.3419(10) 0.5344(11) 0.093(4) Uani 1 1 d .
H4 H 1.0260 0.3176 0.4879 0.112 Uiso 1 1 calc R
C5 C 0.9166(11) 0.4120(11) 0.5284(9) 0.091(4) Uani 1 1 d D
C6 C 0.8705(11) 0.4458(11) 0.6015(12) 0.108(5) Uani 1 1 d .
H6A H 0.8165 0.4932 0.6014 0.130 Uiso 1 1 calc R
C7 C 0.9081(11) 0.4061(11) 0.6741(9) 0.094(4) Uani 1 1 d .
H7 H 0.8802 0.4292 0.7216 0.112 Uiso 1 1 calc R
C8 C 0.8799(11) 0.4515(10) 0.4484(9) 0.100(5) Uani 1 1 d D
H8 H 0.9101 0.4227 0.4049 0.120 Uiso 1 1 calc R
C9 C 0.8117(10) 0.5205(9) 0.4350(10) 0.102(5) Uani 1 1 d D
H9A H 0.7786 0.5472 0.4796 0.122 Uiso 1 1 calc R
C10 C 0.7809(9) 0.5614(9) 0.3540(8) 0.073(3) Uani 1 1 d D
C11 C 0.8194(9) 0.5294(9) 0.2810(9) 0.079(3) Uani 1 1 d .
H11 H 0.8659 0.4750 0.2836 0.095 Uiso 1 1 calc R
C12 C 0.7918(10) 0.5742(9) 0.2076(9) 0.081(3) Uani 1 1 d .
H12 H 0.8188 0.5498 0.1610 0.098 Uiso 1 1 calc R
C13 C 0.7214(8) 0.6591(8) 0.1994(7) 0.064(3) Uani 1 1 d .
C14 C 0.6878(8) 0.6917(9) 0.2707(8) 0.070(3) Uani 1 1 d .
H14 H 0.6444 0.7484 0.2672 0.083 Uiso 1 1 calc R
C15 C 0.7149(8) 0.6450(9) 0.3459(8) 0.071(3) Uani 1 1 d .
H15 H 0.6887 0.6695 0.3925 0.085 Uiso 1 1 calc R
C16 C 0.7224(11) 0.6708(10) 0.0517(9) 0.092(4) Uani 1 1 d D
H16A H 0.6636 0.6701 0.0362 0.110 Uiso 1 1 calc R
H16B H 0.7521 0.6037 0.0691 0.110 Uiso 1 1 calc R
C17 C 0.8014(13) 0.7375(18) -0.0320(12) 0.176(10) Uani 1 1 d D
H17A H 0.8213 0.7093 -0.0785 0.211 Uiso 1 1 calc R
H17B H 0.7673 0.8017 -0.0534 0.211 Uiso 1 1 calc R
C18 C 0.6247(9) 0.7935(9) 0.1194(9) 0.093(4) Uani 1 1 d .
H18A H 0.6098 0.8165 0.0644 0.139 Uiso 1 1 calc R
H18B H 0.6577 0.8432 0.1208 0.139 Uiso 1 1 calc R
H18C H 0.5627 0.7799 0.1688 0.139 Uiso 1 1 calc R
C19 C 1.0311(7) -0.0493(7) 0.8762(6) 0.048(2) Uani 1 1 d .
C20 C 1.0873(7) -0.0981(8) 0.8067(6) 0.058(3) Uani 1 1 d .
H20A H 1.1565 -0.0781 0.7780 0.070 Uiso 1 1 calc R
H20B H 1.0898 -0.1692 0.8361 0.070 Uiso 1 1 calc R
C21 C 0.9751(9) -0.1279(9) 0.7448(7) 0.067(3) Uani 1 1 d .
H21 H 0.9670 -0.1897 0.7896 0.080 Uiso 1 1 calc R
C22 C 0.9205(9) -0.1021(9) 0.6888(8) 0.070(3) Uani 1 1 d .
H22 H 0.8790 -0.1467 0.6937 0.084 Uiso 1 1 calc R
C23 C 0.9263(7) -0.0097(10) 0.6246(7) 0.063(3) Uani 1 1 d D
C24 C 0.9972(8) 0.0521(8) 0.6164(7) 0.061(3) Uani 1 1 d .
H24 H 1.0079 0.1138 0.5716 0.073 Uiso 1 1 calc R
C25 C 1.0488(8) 0.0180(9) 0.6762(7) 0.064(3) Uani 1 1 d .
H25 H 1.0932 0.0590 0.6725 0.077 Uiso 1 1 calc R
C26 C 0.8627(9) 0.0217(10) 0.5677(8) 0.077(3) Uani 1 1 d D
H26 H 0.8184 -0.0233 0.5776 0.092 Uiso 1 1 calc R
C27 C 0.8620(9) 0.1071(9) 0.5038(8) 0.075(3) Uani 1 1 d D
H27 H 0.9055 0.1519 0.4956 0.090 Uiso 1 1 calc R
C28 C 0.8012(10) 0.1407(12) 0.4440(9) 0.084(4) Uani 1 1 d D
C29 C 0.7321(11) 0.0871(12) 0.4467(10) 0.099(4) Uani 1 1 d .
H29 H 0.7194 0.0250 0.4907 0.119 Uiso 1 1 calc R
C30 C 0.6796(12) 0.1234(14) 0.3846(12) 0.110(5) Uani 1 1 d .
H30 H 0.6345 0.0834 0.3877 0.132 Uiso 1 1 calc R
C31 C 0.6912(14) 0.2123(16) 0.3216(13) 0.119(7) Uani 1 1 d .
C32 C 0.7618(13) 0.2699(13) 0.3175(10) 0.117(6) Uani 1 1 d .
H32 H 0.7722 0.3328 0.2746 0.140 Uiso 1 1 calc R
C33 C 0.8155(11) 0.2337(12) 0.3770(9) 0.097(4) Uani 1 1 d .
H33 H 0.8628 0.2724 0.3725 0.116 Uiso 1 1 calc R
C34 C 0.650(2) 0.3525(16) 0.1881(19) 0.191(12) Uani 1 1 d D
H34A H 0.7067 0.3850 0.1809 0.230 Uiso 1 1 calc R
H34B H 0.5880 0.3944 0.2002 0.230 Uiso 1 1 calc R
C35 C 0.666(3) 0.326(4) 0.105(3) 1.05(15) Uani 1 1 d D
H35A H 0.6425 0.2620 0.1214 1.263 Uiso 1 1 calc R
H35B H 0.6341 0.3758 0.0640 1.263 Uiso 1 1 calc R
C36 C 0.570(2) 0.191(2) 0.259(2) 0.231(14) Uani 1 1 d .
H36A H 0.5382 0.2271 0.2145 0.347 Uiso 1 1 calc R
H36B H 0.5188 0.1710 0.3170 0.347 Uiso 1 1 calc R
H36C H 0.6074 0.1333 0.2475 0.347 Uiso 1 1 calc R
C37 C 0.6740(7) 0.0629(7) 0.8957(7) 0.053(2) Uani 1 1 d .
C38 C 0.7323(9) 0.0483(8) 0.8062(7) 0.067(3) Uani 1 1 d .
H38A H 0.8029 0.0610 0.7890 0.081 Uiso 1 1 calc R
H38B H 0.7299 -0.0198 0.8135 0.081 Uiso 1 1 calc R
C39 C 0.6208(9) 0.0879(10) 0.7168(8) 0.079(3) Uani 1 1 d .
H39 H 0.5957 0.0257 0.7499 0.095 Uiso 1 1 calc R
C40 C 0.5825(9) 0.1506(11) 0.6504(9) 0.082(4) Uani 1 1 d .
H40 H 0.5327 0.1297 0.6393 0.099 Uiso 1 1 calc R
C41 C 0.6166(10) 0.2452(11) 0.5991(7) 0.082(4) Uani 1 1 d D
C42 C 0.6886(11) 0.2699(10) 0.6208(9) 0.091(4) Uani 1 1 d .
H42 H 0.7131 0.3325 0.5907 0.109 Uiso 1 1 calc R
C43 C 0.7255(9) 0.2027(12) 0.6870(8) 0.079(4) Uani 1 1 d .
H43 H 0.7764 0.2209 0.6987 0.095 Uiso 1 1 calc R
C44 C 0.5848(10) 0.3243(11) 0.5259(8) 0.097(4) Uani 1 1 d D
H44 H 0.6119 0.3856 0.5013 0.116 Uiso 1 1 calc R
C45 C 0.5215(9) 0.3102(11) 0.4962(8) 0.089(4) Uani 1 1 d D
H45 H 0.4947 0.2486 0.5248 0.107 Uiso 1 1 calc R
C46 C 0.4850(9) 0.3786(9) 0.4224(7) 0.070(3) Uani 1 1 d D
C47 C 0.4151(10) 0.3467(10) 0.4006(9) 0.088(4) Uani 1 1 d .
H47 H 0.3918 0.2840 0.4343 0.106 Uiso 1 1 calc R
C48 C 0.3808(9) 0.4030(9) 0.3336(8) 0.078(3) Uani 1 1 d .
H48 H 0.3347 0.3775 0.3221 0.094 Uiso 1 1 calc R
C49 C 0.4094(9) 0.4960(9) 0.2806(8) 0.070(3) Uani 1 1 d .
C50 C 0.4752(9) 0.5333(9) 0.3030(8) 0.073(3) Uani 1 1 d .
H50 H 0.4930 0.5983 0.2722 0.087 Uiso 1 1 calc R
C51 C 0.5139(9) 0.4726(10) 0.3716(8) 0.075(3) Uani 1 1 d .
H51 H 0.5610 0.4968 0.3831 0.090 Uiso 1 1 calc R
C52 C 0.3221(13) 0.5169(15) 0.1745(11) 0.130(6) Uani 1 1 d D
H52A H 0.2793 0.5685 0.1453 0.156 Uiso 1 1 calc R
H52B H 0.2798 0.4651 0.2216 0.156 Uiso 1 1 calc R
C53 C 0.4028(17) 0.476(2) 0.1072(18) 0.256(18) Uani 1 1 d D
H53A H 0.4469 0.5270 0.0621 0.307 Uiso 1 1 calc R
H53B H 0.4439 0.4227 0.1373 0.307 Uiso 1 1 calc R
C54 C 0.4035(14) 0.6549(11) 0.1551(12) 0.140(7) Uani 1 1 d .
H54A H 0.3705 0.6815 0.1103 0.210 Uiso 1 1 calc R
H54B H 0.4757 0.6537 0.1268 0.210 Uiso 1 1 calc R
H54C H 0.3841 0.6955 0.1913 0.210 Uiso 1 1 calc R
C55 C 0.3294(10) 0.1760(15) 0.2376(14) 0.212(15) Uani 1 1 d D
H55A H 0.3844 0.1522 0.2628 0.254 Uiso 1 1 calc R
H55B H 0.2860 0.1226 0.2586 0.254 Uiso 1 1 calc R
C56 C 0.2698(14) 0.2646(15) 0.2609(17) 0.213(14) Uani 1 1 d D
H56A H 0.2391 0.2456 0.3245 0.320 Uiso 1 1 calc R
H56B H 0.2178 0.2882 0.2331 0.320 Uiso 1 1 calc R
H56C H 0.3146 0.3159 0.2399 0.320 Uiso 1 1 calc R
H57 H 0.913(5) -0.142(2) 1.080(7) 0.080 Uiso 1 1 d D
H58 H 0.732(7) 0.212(4) 1.047(3) 0.080 Uiso 1 1 d D
H59 H 0.655(3) -0.007(6) 1.127(3) 0.080 Uiso 1 1 d D
H60 H 0.688(5) 0.067(3) 1.146(3) 0.080 Uiso 1 1 d D
H61 H 0.533(8) 0.064(7) 0.058(6) 0.080 Uiso 1 1 d D
H62 H 0.592(7) 0.139(8) 0.052(6) 0.080 Uiso 1 1 d D
H63 H 0.135(5) 0.216(10) 0.424(7) 0.080 Uiso 1 1 d D
H64 H 0.242(5) 0.179(8) 0.406(7) 0.080 Uiso 1 1 d D
H65 H 0.071(8) 0.427(4) 0.254(5) 0.080 Uiso 1 1 d D
H66 H 0.076(8) 0.338(6) 0.331(4) 0.080 Uiso 1 1 d D
H67 H 0.0774 0.4976 0.1770 0.080 Uiso 1 1 d D
H68 H 0.087(12) 0.591(4) 0.103(5) 0.080 Uiso 1 1 d D

loop_
_atom_site_aniso_label
_atom_site_aniso_U_11
_atom_site_aniso_U_22
_atom_site_aniso_U_33
_atom_site_aniso_U_23
_atom_site_aniso_U_13
_atom_site_aniso_U_12
Lu1 0.0447(3) 0.0875(4) 0.0564(3) -0.0390(3) -0.0251(2) 0.0113(2)
N1 0.075(7) 0.072(7) 0.069(7) -0.002(6) -0.027(6) -0.021(6)
N2 0.065(6) 0.086(7) 0.077(7) -0.017(6) -0.029(5) 0.005(5)
N3 0.064(5) 0.049(5) 0.042(5) -0.024(4) -0.021(4) 0.004(4)
N4 0.171(15) 0.188(16) 0.170(15) -0.106(14) -0.127(13) 0.058(13)
N5 0.056(5) 0.072(6) 0.053(5) -0.028(5) -0.021(4) -0.001(5)
N6 0.093(8) 0.101(8) 0.085(7) -0.022(7) -0.050(6) -0.006(6)
N7 0.088(9) 0.086(9) 0.115(11) -0.024(8) -0.030(9) -0.044(8)
O1 0.085(5) 0.085(5) 0.062(5) -0.012(4) -0.045(4) 0.001(4)
O2 0.057(4) 0.075(5) 0.079(5) -0.011(4) -0.029(4) -0.011(4)
O3 0.198(14) 0.192(13) 0.135(10) -0.101(10) 0.009(9) -0.089(11)
O4 0.064(5) 0.087(5) 0.068(5) -0.047(4) -0.031(4) 0.022(4)
O5 0.079(5) 0.095(6) 0.053(4) -0.029(4) -0.036(4) -0.013(4)
O7 0.040(3) 0.080(5) 0.056(4) -0.025(4) -0.022(3) -0.003(3)
O8 0.052(5) 0.139(8) 0.073(5) -0.041(5) -0.026(4) 0.049(5)
O10 0.060(5) 0.087(5) 0.088(6) -0.033(5) -0.033(4) -0.006(4)
O11 0.138(8) 0.103(7) 0.104(7) -0.065(6) -0.057(6) 0.067(6)
O12 0.053(5) 0.179(10) 0.077(6) -0.067(6) -0.005(4) -0.003(5)
O13 0.235(16) 0.157(12) 0.096(9) -0.001(8) -0.081(10) -0.051(11)
O14 0.106(8) 0.165(11) 0.113(9) -0.033(8) -0.020(7) -0.062(8)
O15 0.097(9) 0.147(11) 0.29(2) -0.096(12) -0.072(11) -0.003(8)
O16 0.25(2) 0.40(3) 0.207(18) -0.16(2) -0.120(16) 0.21(2)
O17 0.117(10) 0.32(2) 0.125(10) -0.144(13) -0.031(8) 0.079(11)
O18 0.24(2) 0.27(2) 0.38(3) -0.20(2) 0.02(2) -0.09(2)
O20 0.15(2) 1.08(10) 0.54(6) -0.51(7) -0.08(3) 0.26(4)
C1 0.060(7) 0.062(7) 0.063(7) -0.013(6) -0.023(6) -0.004(6)
C2 0.077(8) 0.091(9) 0.091(9) -0.014(8) -0.050(7) -0.016(7)
C3 0.094(9) 0.052(7) 0.084(9) -0.004(7) -0.033(8) -0.015(7)
C4 0.098(11) 0.073(9) 0.100(11) -0.022(8) -0.037(9) 0.007(8)
C5 0.089(10) 0.091(11) 0.078(10) -0.007(8) -0.018(8) -0.043(9)
C6 0.069(9) 0.089(10) 0.119(13) 0.005(10) -0.022(9) -0.008(8)
C7 0.089(10) 0.098(10) 0.067(9) -0.003(8) -0.025(8) -0.003(9)
C8 0.106(11) 0.081(10) 0.094(11) -0.028(9) -0.006(9) -0.021(9)
C9 0.067(8) 0.057(8) 0.143(14) -0.012(9) -0.006(9) -0.026(7)
C10 0.071(8) 0.077(9) 0.060(7) 0.008(7) -0.030(6) -0.030(7)
C11 0.082(8) 0.063(8) 0.094(10) -0.022(7) -0.042(8) 0.007(6)
C12 0.087(9) 0.083(9) 0.080(9) -0.032(7) -0.034(7) 0.002(7)
C13 0.056(6) 0.057(7) 0.063(7) -0.009(6) -0.015(6) -0.003(5)
C14 0.060(7) 0.070(8) 0.075(8) -0.025(7) -0.023(6) 0.005(6)
C15 0.053(7) 0.076(8) 0.075(8) -0.024(7) -0.008(6) -0.015(6)
C16 0.099(10) 0.108(11) 0.092(10) -0.049(9) -0.039(8) -0.011(9)
C17 0.107(14) 0.31(3) 0.16(2) -0.14(2) -0.016(14) -0.050(18)
C18 0.066(8) 0.062(8) 0.115(11) -0.003(8) -0.020(7) -0.004(7)
C19 0.049(6) 0.060(6) 0.048(6) -0.025(5) -0.024(5) 0.000(5)
C20 0.055(6) 0.072(7) 0.056(6) -0.035(6) -0.023(5) 0.011(5)
C21 0.072(7) 0.068(8) 0.059(7) -0.024(6) -0.009(6) -0.024(6)
C22 0.077(8) 0.077(9) 0.072(8) -0.036(7) -0.027(6) -0.016(7)
C23 0.047(6) 0.098(9) 0.063(7) -0.051(7) -0.017(5) -0.003(6)
C24 0.071(7) 0.063(7) 0.052(6) -0.021(5) -0.024(5) 0.001(6)
C25 0.070(7) 0.090(9) 0.053(7) -0.040(7) -0.026(5) -0.008(6)
C26 0.073(8) 0.102(10) 0.077(8) -0.054(8) -0.032(7) 0.011(7)
C27 0.078(8) 0.093(9) 0.075(8) -0.057(8) -0.032(7) 0.022(7)
C28 0.085(9) 0.114(11) 0.080(9) -0.066(9) -0.041(7) 0.030(8)
C29 0.094(10) 0.117(12) 0.103(11) -0.058(10) -0.043(9) 0.020(9)
C30 0.104(11) 0.136(14) 0.146(15) -0.087(13) -0.087(11) 0.045(11)
C31 0.126(13) 0.155(16) 0.139(15) -0.115(14) -0.095(12) 0.089(13)
C32 0.131(13) 0.148(14) 0.109(12) -0.078(11) -0.084(11) 0.068(12)
C33 0.107(11) 0.124(12) 0.078(9) -0.056(10) -0.047(8) 0.029(9)
C34 0.24(3) 0.146(17) 0.25(3) -0.103(19) -0.18(2) 0.136(18)
C35 0.76(12) 1.7(3) 0.21(4) -0.33(9) -0.19(6) 1.06(17)
C36 0.22(3) 0.24(3) 0.31(4) -0.08(3) -0.21(3) 0.06(2)
C37 0.046(6) 0.054(6) 0.064(7) -0.021(5) -0.024(5) -0.002(5)
C38 0.077(7) 0.073(7) 0.067(7) -0.034(6) -0.044(6) 0.025(6)
C39 0.082(8) 0.097(9) 0.080(8) -0.033(8) -0.044(7) -0.011(7)
C40 0.066(7) 0.121(11) 0.090(9) -0.046(9) -0.047(7) -0.007(8)
C41 0.068(8) 0.120(12) 0.047(7) -0.027(8) -0.015(6) 0.004(8)
C42 0.103(10) 0.078(9) 0.078(9) -0.008(8) -0.032(8) -0.012(8)
C43 0.057(7) 0.125(12) 0.068(8) -0.042(9) -0.021(6) -0.012(8)
C44 0.080(9) 0.136(13) 0.074(9) -0.046(9) -0.021(7) 0.004(9)
C45 0.071(8) 0.122(11) 0.080(9) -0.060(9) -0.018(7) 0.020(8)
C46 0.070(7) 0.079(9) 0.050(7) -0.017(7) -0.022(6) 0.012(7)
C47 0.102(10) 0.080(9) 0.081(9) -0.008(8) -0.043(8) -0.018(8)
C48 0.088(9) 0.072(9) 0.077(8) -0.003(7) -0.048(7) -0.019(7)
C49 0.070(7) 0.079(9) 0.063(7) -0.020(7) -0.038(6) 0.013(6)
C50 0.080(8) 0.064(7) 0.069(8) -0.011(6) -0.028(6) -0.013(6)
C51 0.063(7) 0.098(10) 0.077(8) -0.037(8) -0.033(6) -0.003(7)
C52 0.115(13) 0.191(18) 0.102(12) -0.049(13) -0.062(10) 0.000(13)
C53 0.25(3) 0.42(5) 0.20(2) -0.19(3) -0.01(2) -0.16(3)
C54 0.163(17) 0.076(11) 0.139(15) 0.027(10) -0.066(13) -0.020(11)
C55 0.032(7) 0.39(4) 0.34(3) -0.30(3) -0.001(12) -0.019(13)
C56 0.103(14) 0.18(2) 0.38(4) -0.18(3) -0.004(19) -0.011(14)

loop_
_atom_type_symbol
_atom_type_description
_atom_type_scat_dispersion_real
_atom_type_scat_dispersion_imag
_atom_type_scat_source
Lu Lu -0.4720 5.8584 'International Tables Vol C Tables 4.2.6.8 and 6.1.1.4'
N N 0.0061 0.0033 'International Tables Vol C Tables 4.2.6.8 and 6.1.1.4'
O O 0.0106 0.0060 'International Tables Vol C Tables 4.2.6.8 and 6.1.1.4'
H H 0.0000 0.0000 'International Tables Vol C Tables 4.2.6.8 and 6.1.1.4'
C C 0.0033 0.0016 'International Tables Vol C Tables 4.2.6.8 and 6.1.1.4'

loop_
_geom_angle_atom_site_label_1
_geom_angle_atom_site_label_2
_geom_angle_atom_site_label_3
_geom_angle
_geom_angle_site_symmetry_1
_geom_angle_site_symmetry_3
O7 Lu1 O5 157.5(3) . 2_757
O7 Lu1 O10 88.1(3) . .
O5 Lu1 O10 79.8(3) 2_757 .
O7 Lu1 O11 89.0(3) . .
O5 Lu1 O11 90.5(3) 2_757 .
O10 Lu1 O11 145.9(3) . .
O7 Lu1 O1 126.7(3) . .
O5 Lu1 O1 74.9(3) 2_757 .
O10 Lu1 O1 130.1(3) . .
O11 Lu1 O1 76.9(4) . .
O7 Lu1 O4 82.9(2) . .
O5 Lu1 O4 111.6(3) 2_757 .
O10 Lu1 O4 75.0(3) . .
O11 Lu1 O4 138.3(3) . .
O1 Lu1 O4 75.5(3) . .
O7 Lu1 O12 78.8(3) . .
O5 Lu1 O12 79.5(3) 2_757 .
O10 Lu1 O12 72.7(3) . .
O11 Lu1 O12 73.3(4) . .
O1 Lu1 O12 140.2(3) . .
O4 Lu1 O12 143.2(3) . .
O7 Lu1 O2 77.2(2) . .
O5 Lu1 O2 123.5(3) 2_757 .
O10 Lu1 O2 141.3(3) . .
O11 Lu1 O2 70.4(3) . .
O1 Lu1 O2 49.5(2) . .
O4 Lu1 O2 67.9(3) . .
O12 Lu1 O2 136.4(3) . .
O7 Lu1 C1 102.0(3) . .
O5 Lu1 C1 99.2(3) 2_757 .
O10 Lu1 C1 141.5(3) . .
O11 Lu1 C1 72.1(4) . .
O1 Lu1 C1 24.7(3) . .
O4 Lu1 C1 69.7(3) . .
O12 Lu1 C1 145.4(4) . .
O2 Lu1 C1 24.8(2) . .
C3 N1 C7 119.0(12) . .
C3 N1 C2 120.2(12) . .
C7 N1 C2 120.7(12) . .
C13 N2 C16 124.0(11) . .
C13 N2 C18 119.1(11) . .
C16 N2 C18 116.8(11) . .
C21 N3 C25 117.4(9) . .
C21 N3 C20 122.2(9) . .
C25 N3 C20 120.0(8) . .
C31 N4 C34 129.6(19) . .
C31 N4 C36 116(2) . .
C34 N4 C36 114.6(16) . .
C39 N5 C43 117.5(10) . .
C39 N5 C38 123.3(11) . .
C43 N5 C38 119.1(9) . .
C49 N6 C52 121.7(13) . .
C49 N6 C54 124.0(12) . .
C52 N6 C54 112.8(13) . .
O15 N7 O14 119.2(18) . .
O15 N7 O13 122.6(18) . .
O14 N7 O13 118.2(16) . .
C1 O1 Lu1 105.6(7) . .
C1 O2 Lu1 81.7(6) . .
C19 O4 Lu1 121.9(6) . .
C19 O5 Lu1 179.1(7) . 2_757
C37 O7 Lu1 142.3(6) . .
O2 C1 O1 123.2(10) . .
O2 C1 C2 121.7(10) . .
O1 C1 C2 115.1(10) . .
O2 C1 Lu1 73.5(6) . .
O1 C1 Lu1 49.7(5) . .
C2 C1 Lu1 164.6(8) . .
N1 C2 C1 111.1(9) . .
C4 C3 N1 123.2(13) . .
C3 C4 C5 121.5(15) . .
C4 C5 C6 116.8(14) . .
C4 C5 C8 121.7(15) . .
C6 C5 C8 121.5(15) . .
C7 C6 C5 118.8(14) . .
N1 C7 C6 120.6(14) . .
C9 C8 C5 126.0(15) . .
C8 C9 C10 125.0(15) . .
C15 C10 C11 116.8(11) . .
C15 C10 C9 116.8(12) . .
C11 C10 C9 126.0(13) . .
C12 C11 C10 122.4(12) . .
C11 C12 C13 121.2(12) . .
N2 C13 C14 122.7(11) . .
N2 C13 C12 122.0(11) . .
C14 C13 C12 115.2(11) . .
C15 C14 C13 123.3(11) . .
C14 C15 C10 120.9(11) . .
N2 C16 C17 112.3(11) . .
O3 C17 C16 118.0(16) . .
O4 C19 O5 126.0(9) . .
O4 C19 C20 117.4(8) . .
O5 C19 C20 116.6(8) . .
N3 C20 C19 111.6(8) . .
N3 C21 C22 124.3(11) . .
C21 C22 C23 119.7(10) . .
C22 C23 C24 117.1(10) . .
C22 C23 C26 120.4(10) . .
C24 C23 C26 122.6(11) . .
C25 C24 C23 117.9(10) . .
N3 C25 C24 123.5(10) . .
C27 C26 C23 126.1(12) . .
C26 C27 C28 127.9(13) . .
C29 C28 C33 116.4(12) . .
C29 C28 C27 124.8(15) . .
C33 C28 C27 118.8(14) . .
C28 C29 C30 121.2(16) . .
C31 C30 C29 123.1(17) . .
C30 C31 N4 127(2) . .
C30 C31 C32 117.0(15) . .
N4 C31 C32 116(2) . .
C33 C32 C31 120.2(17) . .
C32 C33 C28 122.1(16) . .
N4 C34 C35 102(2) . .
O6 C35 C34 98(3) . .
O8 C37 O7 127.9(10) . .
O8 C37 C38 119.0(9) . .
O7 C37 C38 113.0(8) . .
N5 C38 C37 112.7(8) . .
N5 C39 C40 122.1(12) . .
C39 C40 C41 121.5(11) . .
C42 C41 C40 115.2(11) . .
C42 C41 C44 114.6(14) . .
C40 C41 C44 130.1(13) . .
C41 C42 C43 120.4(13) . .
N5 C43 C42 123.2(11) . .
C45 C44 C41 121.4(15) . .
C44 C45 C46 128.5(14) . .
C51 C46 C47 115.8(11) . .
C51 C46 C45 125.6(12) . .
C47 C46 C45 118.6(12) . .
C48 C47 C46 122.1(12) . .
C47 C48 C49 123.7(12) . .
C48 C49 N6 124.2(11) . .
C48 C49 C50 116.2(11) . .
N6 C49 C50 119.5(12) . .
C51 C50 C49 119.7(11) . .
C46 C51 C50 122.2(11) . .
N6 C52 C53 107.4(14) . .
O9 C53 C52 110.3(17) . .
O16 C55 C56 102.5(15) . .

loop_
_geom_bond_atom_site_label_1
_geom_bond_atom_site_label_2
_geom_bond_distance
_geom_bond_site_symmetry_2
Lu1 O7 2.172(6) .
Lu1 O5 2.186(6) 2_757
Lu1 O10 2.291(8) .
Lu1 O11 2.299(8) .
Lu1 O1 2.314(8) .
Lu1 O4 2.322(7) .
Lu1 O12 2.349(8) .
Lu1 O2 2.832(8) .
Lu1 C1 2.923(11) .
N1 C3 1.332(15) .
N1 C7 1.332(16) .
N1 C2 1.455(14) .
N2 C13 1.362(14) .
N2 C16 1.437(15) .
N2 C18 1.447(14) .
N3 C21 1.310(12) .
N3 C25 1.341(13) .
N3 C20 1.434(12) .
N4 C31 1.395(19) .
N4 C34 1.46(3) .
N4 C36 1.51(3) .
N5 C39 1.311(13) .
N5 C43 1.335(15) .
N5 C38 1.455(13) .
N6 C49 1.383(14) .
N6 C52 1.430(17) .
N6 C54 1.447(17) .
N7 O15 1.177(15) .
N7 O14 1.191(15) .
N7 O13 1.201(16) .
O1 C1 1.270(13) .
O2 C1 1.239(12) .
O3 C17 1.324(14) .
O4 C19 1.245(11) .
O5 C19 1.246(10) .
O5 Lu1 2.186(6) 2_757
O6 C35 1.46(2) .
O7 C37 1.259(11) .
O8 C37 1.195(11) .
O9 C53 1.388(18) .
O16 C55 1.420(17) .
C1 C2 1.495(16) .
C3 C4 1.330(18) .
C4 C5 1.358(18) .
C5 C6 1.42(2) .
C5 C8 1.510(14) .
C6 C7 1.41(2) .
C8 C9 1.271(13) .
C9 C10 1.475(14) .
C10 C15 1.386(16) .
C10 C11 1.397(17) .
C11 C12 1.339(16) .
C12 C13 1.434(16) .
C13 C14 1.380(15) .
C14 C15 1.363(16) .
C16 C17 1.563(16) .
C19 C20 1.526(13) .
C21 C22 1.348(15) .
C22 C23 1.372(16) .
C23 C24 1.426(14) .
C23 C26 1.455(12) .
C24 C25 1.358(14) .
C26 C27 1.309(13) .
C27 C28 1.461(13) .
C28 C29 1.357(18) .
C28 C33 1.395(19) .
C29 C30 1.401(19) .
C30 C31 1.33(2) .
C31 C32 1.41(2) .
C32 C33 1.377(18) .
C34 C35 1.54(2) .
C37 C38 1.534(14) .
C39 C40 1.372(16) .
C40 C41 1.397(17) .
C41 C42 1.363(18) .
C41 C44 1.485(14) .
C42 C43 1.377(17) .
C44 C45 1.269(13) .
C45 C46 1.473(13) .
C46 C51 1.367(16) .
C46 C47 1.396(17) .
C47 C48 1.325(16) .
C48 C49 1.359(16) .
C49 C50 1.402(15) .
C50 C51 1.394(16) .
C52 C53 1.524(17) .
C55 C56 1.520(16) .
